data_2218021
loop_
_publ_author_name
'Ding, Miao'
'Wu, Wen-Shi'
'Li, Hai-Ping'

_publ_section_title
;
 <i>N</i>^2'^,<i>N</i>^5'^-Diisopropylidenepyrazine-2,5-dicarbohydrazide
 dihydrate
;
_journal_coeditor_code WN2238
_journal_issue 4
_journal_name_full 'Acta Crystallographica Section E'
_journal_page_first o677
_journal_paper_doi 10.1107/S1600536808002973
_journal_volume 64
_journal_year 2008
_chemical_formula_iupac 'C12 H16 N6 O2, 2H2 O'
_chemical_formula_moiety 'C12 H16 N6 O2, 2(H2 O)'
_chemical_formula_sum 'C12 H20 N6 O4'
_chemical_formula_weight 312.34
_chemical_name_systematic
;
N^2'^,N^5'^-Diisopropylidenepyrazine-2,5-dicarbohydrazide dihydrate
;
_space_group_IT_number 2
_symmetry_cell_setting triclinic
_symmetry_space_group_name_Hall '-P 1'
_symmetry_space_group_name_H-M 'P -1'
_atom_sites_solution_hydrogens geom
_atom_sites_solution_primary direct
_atom_sites_solution_secondary difmap
_audit_creation_method SHELXL-97
_cell_angle_alpha 80.261(6)
_cell_angle_beta 84.605(5)
_cell_angle_gamma 89.537(6)
_cell_formula_units_Z 2
_cell_length_a 7.1924(5)
_cell_length_b 9.9409(8)
_cell_length_c 11.0903(9)
_cell_measurement_reflns_used 1817
_cell_measurement_temperature 296(2)
_cell_measurement_theta_max 22.63
_cell_measurement_theta_min 2.84
_cell_volume 778.03(11)
_computing_cell_refinement 'CrystalClear (Rigaku, 2000)'
_computing_data_collection 'CrystalClear (Rigaku, 2000)'
_computing_data_reduction 'CrystalClear (Rigaku, 2000)'
_computing_molecular_graphics 'SHELXTL (Sheldrick, 2008)'
_computing_publication_material 'SHELXTL (Sheldrick, 2008)'
_computing_structure_refinement 'SHELXL97 (Sheldrick, 2008)'
_computing_structure_solution 'SHELXS97 (Sheldrick, 2008)'
_diffrn_ambient_temperature 296(2)
_diffrn_detector_area_resol_mean 14.6306
_diffrn_measured_fraction_theta_full 0.982
_diffrn_measured_fraction_theta_max 0.982
_diffrn_measurement_device_type 'Bruker P4'
_diffrn_measurement_method CCD_Profile_fitting
_diffrn_radiation_monochromator graphite
_diffrn_radiation_source 'fine-focus sealed tube'
_diffrn_radiation_type MoK\a
_diffrn_radiation_wavelength 0.71073
_diffrn_reflns_av_R_equivalents 0.0489
_diffrn_reflns_av_sigmaI/netI 0.0587
_diffrn_reflns_limit_h_max 9
_diffrn_reflns_limit_h_min -9
_diffrn_reflns_limit_k_max 13
_diffrn_reflns_limit_k_min -13
_diffrn_reflns_limit_l_max 14
_diffrn_reflns_limit_l_min -14
_diffrn_reflns_number 12989
_diffrn_reflns_theta_full 27.87
_diffrn_reflns_theta_max 27.87
_diffrn_reflns_theta_min 1.87
_diffrn_standards_number 0
_exptl_absorpt_coefficient_mu 0.102
_exptl_absorpt_correction_T_max 0.984
_exptl_absorpt_correction_T_min 0.965
_exptl_absorpt_correction_type multi-scan
_exptl_absorpt_process_details '(CrystalClear (Rigaku, 2000)'
_exptl_crystal_colour orange
_exptl_crystal_density_diffrn 1.333
_exptl_crystal_density_method 'not measured'
_exptl_crystal_description prism
_exptl_crystal_F_000 332
_exptl_crystal_size_max 0.502
_exptl_crystal_size_mid 0.162
_exptl_crystal_size_min 0.156
_refine_diff_density_max 0.229
_refine_diff_density_min -0.253
_refine_ls_extinction_method none
_refine_ls_goodness_of_fit_ref 0.998
_refine_ls_hydrogen_treatment mixed
_refine_ls_matrix_type full
_refine_ls_number_parameters 224
_refine_ls_number_reflns 3643
_refine_ls_number_restraints 0
_refine_ls_restrained_S_all 0.998
_refine_ls_R_factor_all 0.1463
_refine_ls_R_factor_gt 0.0652
_refine_ls_shift/su_max 0.000
_refine_ls_shift/su_mean 0.000
_refine_ls_structure_factor_coef Fsqd
_refine_ls_weighting_details 'calc w=1/[\s^2^(Fo^2^)+(0.0979P)^2^+0.03P] where P=(Fo^2^+2Fc^2^)/3'
_refine_ls_weighting_scheme calc
_refine_ls_wR_factor_gt 0.1639
_refine_ls_wR_factor_ref 0.2086
_reflns_number_gt 1540
_reflns_number_total 3643
_reflns_threshold_expression I>2\s(I)
_cod_data_source_file wn2238.cif
_cod_data_source_block I
_cod_depositor_comments
;
The following automatic conversions were performed:
'_symmetry_cell_setting' value 'Triclinic' changed to 'triclinic'
according to '/home/saulius/struct/CIF-dictionaries/cif_core.dic'
dictionary named 'cif_core.dic' version 2.4.1 from 2010-06-29.

Automatic conversion script
Id: cif_fix_enum 1527 2010-12-29 10:47:43Z saulius 

The following automatic conversions were performed:

'_symmetry_cell_setting' value 'Triclinic' changed to 'triclinic'
according to /home/saulius/struct/CIF-dictionaries/cif_core.dic
dictionary named 'cif_core.dic' version 2.4.1 from 2010-06-29.

Automatic conversion script
Id: cif_fix_values 1715 2011-07-08 13:25:40Z adriana 
;
_cod_original_cell_volume 778.03(10)
_cod_database_code 2218021
_cod_database_fobs_code 2218021

loop_
_symmetry_equiv_pos_as_xyz
'x, y, z'
'-x, -y, -z'

loop_
_atom_site_type_symbol
_atom_site_label
_atom_site_fract_x
_atom_site_fract_y
_atom_site_fract_z
_atom_site_U_iso_or_equiv
_atom_site_adp_type
_atom_site_calc_flag
_atom_site_refinement_flags
_atom_site_occupancy
N N5 0.4457(3) 0.9409(2) 0.18538(19) 0.0570(6) Uani d . 1
H H5A 0.3273 0.9549 0.1898 0.068 Uiso calc R 1
N N2 0.2140(3) 0.8126(2) 0.05799(19) 0.0543(6) Uani d . 1
N N1 0.3605(3) 0.6324(2) -0.09296(18) 0.0538(6) Uani d . 1
N N3 0.1252(3) 0.5072(2) -0.22285(19) 0.0563(6) Uani d . 1
H H3A 0.2443 0.4978 -0.2334 0.068 Uiso calc R 1
N N4 0.0048(3) 0.4399(2) -0.2847(2) 0.0580(6) Uani d . 1
O O1 -0.1200(2) 0.6055(2) -0.12989(18) 0.0732(6) Uani d . 1
C C3 0.3958(3) 0.7863(2) 0.0460(2) 0.0482(6) Uani d . 1
C C1 0.1776(3) 0.6578(2) -0.0798(2) 0.0463(6) Uani d . 1
N N6 0.5616(3) 1.0070(2) 0.25097(19) 0.0580(6) Uani d . 1
C C5 0.0469(4) 0.5873(3) -0.1459(2) 0.0515(6) Uani d . 1
C C6 0.5253(4) 0.8541(3) 0.1146(2) 0.0578(7) Uani d . 1
O O2 0.6916(3) 0.8306(2) 0.1056(2) 0.0898(8) Uani d . 1
C C2 0.1058(3) 0.7480(3) -0.0051(2) 0.0543(7) Uani d . 1
H H2A -0.0220 0.7639 0.0012 0.065 Uiso calc R 1
C C4 0.4690(3) 0.6970(3) -0.0294(2) 0.0551(7) Uani d . 1
H H4A 0.5970 0.6818 -0.0359 0.066 Uiso calc R 1
C C10 0.4878(4) 1.0898(3) 0.3168(2) 0.0573(7) Uani d . 1
C C12 0.6179(5) 1.1587(4) 0.3842(3) 0.0696(9) Uani d . 1
H H12A 0.592(4) 1.136(3) 0.468(3) 0.084 Uiso d . 1
H H12B 0.609(4) 1.264(3) 0.364(2) 0.084 Uiso d . 1
H H12C 0.742(5) 1.131(3) 0.363(3) 0.084 Uiso d . 1
C C7 0.0747(4) 0.3704(3) -0.3630(2) 0.0581(7) Uani d . 1
C C9 -0.0602(4) 0.2998(3) -0.4275(3) 0.0764(9) Uani d . 1
H H9A -0.1853 0.3262 -0.4041 0.115 Uiso calc R 1
H H9B -0.0484 0.2028 -0.4048 0.115 Uiso calc R 1
H H9C -0.0329 0.3253 -0.5147 0.115 Uiso calc R 1
C C11 0.2879(4) 1.1256(3) 0.3329(3) 0.0796(9) Uani d . 1
H H11A 0.2339 1.0799 0.4115 0.095 Uiso d R 1
H H11B 0.2237 1.0985 0.2688 0.095 Uiso d R 1
H H11C 0.2754 1.2226 0.3280 0.095 Uiso d R 1
C C8 0.2769(4) 0.3527(3) -0.4004(3) 0.0831(10) Uani d . 1
H H8A 0.2988 0.3727 -0.4884 0.125 Uiso calc R 1
H H8B 0.3122 0.2603 -0.3720 0.125 Uiso calc R 1
H H8C 0.3498 0.4138 -0.3651 0.125 Uiso calc R 1
O O3 0.5953(4) 0.4902(3) -0.2671(2) 0.0869(8) Uani d . 1
O O4 -0.0209(4) 0.9821(3) 0.2080(3) 0.0965(9) Uani d . 1
H H3D 0.710(6) 0.479(3) -0.271(3) 0.106(14) Uiso d . 1
H H3C 0.556(7) 0.526(5) -0.215(4) 0.15(2) Uiso d . 1
H H4C 0.032(9) 0.939(7) 0.138(6) 0.28(3) Uiso d . 1
H H4D -0.127(6) 0.985(4) 0.219(3) 0.096(14) Uiso d . 1

loop_
_atom_site_aniso_label
_atom_site_aniso_U_11
_atom_site_aniso_U_22
_atom_site_aniso_U_33
_atom_site_aniso_U_12
_atom_site_aniso_U_13
_atom_site_aniso_U_23
N5 0.0391(12) 0.0708(14) 0.0701(14) 0.0022(10) -0.0142(10) -0.0330(12)
N2 0.0372(12) 0.0665(14) 0.0653(13) 0.0044(10) -0.0077(10) -0.0272(11)
N1 0.0385(12) 0.0677(14) 0.0604(13) 0.0037(10) -0.0050(10) -0.0260(11)
N3 0.0395(12) 0.0720(14) 0.0655(13) -0.0035(11) -0.0071(10) -0.0333(11)
N4 0.0466(13) 0.0693(14) 0.0660(14) -0.0023(11) -0.0126(10) -0.0298(12)
O1 0.0349(11) 0.0945(15) 0.1046(15) 0.0051(10) -0.0114(9) -0.0553(12)
C3 0.0375(14) 0.0582(15) 0.0520(14) 0.0020(12) -0.0073(11) -0.0166(12)
C1 0.0358(14) 0.0528(15) 0.0528(15) 0.0015(11) -0.0047(11) -0.0159(12)
N6 0.0449(13) 0.0728(15) 0.0641(13) -0.0030(11) -0.0125(10) -0.0293(12)
C5 0.0415(15) 0.0583(16) 0.0574(15) 0.0009(13) -0.0066(12) -0.0167(13)
C6 0.0413(16) 0.0764(18) 0.0618(17) 0.0017(14) -0.0084(13) -0.0274(14)
O2 0.0381(11) 0.1373(19) 0.1155(17) 0.0089(11) -0.0134(10) -0.0795(15)
C2 0.0362(14) 0.0670(17) 0.0659(16) 0.0045(12) -0.0075(12) -0.0278(14)
C4 0.0363(14) 0.0734(18) 0.0621(16) 0.0030(13) -0.0061(11) -0.0297(14)
C10 0.0491(17) 0.0667(17) 0.0614(16) -0.0036(14) -0.0110(13) -0.0225(14)
C12 0.0596(19) 0.085(2) 0.0721(19) -0.0070(18) -0.0121(16) -0.0323(18)
C7 0.0552(17) 0.0645(17) 0.0602(16) -0.0022(14) -0.0103(13) -0.0239(14)
C9 0.068(2) 0.086(2) 0.088(2) -0.0015(17) -0.0230(16) -0.0406(17)
C11 0.0578(19) 0.091(2) 0.104(2) 0.0091(16) -0.0141(16) -0.0544(19)
C8 0.061(2) 0.114(3) 0.090(2) 0.0072(18) -0.0084(16) -0.059(2)
O3 0.0485(14) 0.128(2) 0.1033(18) 0.0056(13) -0.0192(12) -0.0660(16)
O4 0.0506(15) 0.122(2) 0.137(2) 0.0060(14) -0.0248(14) -0.0695(17)

loop_
_atom_type_symbol
_atom_type_description
_atom_type_scat_dispersion_real
_atom_type_scat_dispersion_imag
_atom_type_scat_source
C C 0.0033 0.0016 'International Tables Vol C Tables 4.2.6.8 and 6.1.1.4'
H H 0.0000 0.0000 'International Tables Vol C Tables 4.2.6.8 and 6.1.1.4'
N N 0.0061 0.0033 'International Tables Vol C Tables 4.2.6.8 and 6.1.1.4'
O O 0.0106 0.0060 'International Tables Vol C Tables 4.2.6.8 and 6.1.1.4'

loop_
_geom_angle_atom_site_label_1
_geom_angle_atom_site_label_2
_geom_angle_atom_site_label_3
_geom_angle
C6 N5 N6 117.9(2)
C6 N5 H5A 121.1
N6 N5 H5A 121.1
C2 N2 C3 116.6(2)
C4 N1 C1 116.5(2)
C5 N3 N4 117.1(2)
C5 N3 H3A 121.5
N4 N3 H3A 121.5
C7 N4 N3 118.5(2)
N2 C3 C4 121.7(2)
N2 C3 C6 119.6(2)
C4 C3 C6 118.7(2)
N1 C1 C2 121.4(2)
N1 C1 C5 119.6(2)
C2 C1 C5 119.0(2)
C10 N6 N5 118.2(2)
O1 C5 N3 123.8(2)
O1 C5 C1 119.8(2)
N3 C5 C1 116.4(2)
O2 C6 N5 123.5(2)
O2 C6 C3 120.6(2)
N5 C6 C3 115.9(2)
N2 C2 C1 122.1(2)
N2 C2 H2A 118.9
C1 C2 H2A 118.9
N1 C4 C3 121.8(2)
N1 C4 H4A 119.1
C3 C4 H4A 119.1
N6 C10 C11 127.2(2)
N6 C10 C12 116.0(3)
C11 C10 C12 116.8(2)
C10 C12 H12A 112.0(18)
C10 C12 H12B 112.1(16)
H12A C12 H12B 106(2)
C10 C12 H12C 108.8(17)
H12A C12 H12C 108(3)
H12B C12 H12C 110(2)
N4 C7 C8 127.2(2)
N4 C7 C9 116.7(3)
C8 C7 C9 116.1(2)
C7 C9 H9A 109.5
C7 C9 H9B 109.5
H9A C9 H9B 109.5
C7 C9 H9C 109.5
H9A C9 H9C 109.5
H9B C9 H9C 109.5
C10 C11 H11A 109.4
C10 C11 H11B 109.8
H11A C11 H11B 109.8
C10 C11 H11C 109.9
H11A C11 H11C 109.8
H11B C11 H11C 108.2
C7 C8 H8A 109.5
C7 C8 H8B 109.5
H8A C8 H8B 109.5
C7 C8 H8C 109.5
H8A C8 H8C 109.5
H8B C8 H8C 109.5
H3D O3 H3C 115(4)
H4C O4 H4D 117(4)

loop_
_geom_bond_atom_site_label_1
_geom_bond_atom_site_label_2
_geom_bond_distance
N5 C6 1.352(3)
N5 N6 1.393(3)
N5 H5A 0.8600
N2 C2 1.330(3)
N2 C3 1.330(3)
N1 C4 1.335(3)
N1 C1 1.337(3)
N3 C5 1.346(3)
N3 N4 1.394(3)
N3 H3A 0.8600
N4 C7 1.264(3)
O1 C5 1.213(3)
C3 C4 1.388(3)
C3 C6 1.489(3)
C1 C2 1.386(3)
C1 C5 1.492(3)
N6 C10 1.272(3)
C6 O2 1.215(3)
C2 H2A 0.9300
C4 H4A 0.9300
C10 C11 1.480(4)
C10 C12 1.489(4)
C12 H12A 0.92(3)
C12 H12B 1.03(3)
C12 H12C 0.95(3)
C7 C8 1.492(4)
C7 C9 1.502(3)
C9 H9A 0.9600
C9 H9B 0.9600
C9 H9C 0.9600
C11 H11A 0.9600
C11 H11B 0.9600
C11 H11C 0.9600
C8 H8A 0.9600
C8 H8B 0.9600
C8 H8C 0.9600
O3 H3D 0.83(4)
O3 H3C 0.76(5)
O4 H4C 0.99(7)
O4 H4D 0.76(4)

loop_
_geom_hbond_atom_site_label_D
_geom_hbond_atom_site_label_H
_geom_hbond_atom_site_label_A
_geom_hbond_site_symmetry_A
_geom_hbond_distance_DH
_geom_hbond_distance_HA
_geom_hbond_distance_DA
_geom_hbond_angle_DHA
_geom_hbond_publ_flag
N5 H5A O4 . 0.86 2.51 3.369(4) 176.8 yes
N3 H3A O3 . 0.86 2.52 3.377(4) 175.6 yes
O3 H3D N4 1_655 0.83(4) 2.15(4) 2.977(3) 177(3) yes
O3 H3D O1 1_655 0.83(4) 2.57(3) 3.006(3) 115(3) yes
O3 H3C N1 . 0.76(5) 2.24(5) 2.974(3) 162(5) yes
O4 H4C N2 . 0.99(7) 2.05(7) 2.972(3) 153(6) yes
O4 H4D N6 1_455 0.76(4) 2.25(4) 3.010(4) 177(4) yes
O4 H4D O2 1_455 0.76(4) 2.58(4) 2.984(3) 115(3) yes

loop_
_geom_torsion_atom_site_label_1
_geom_torsion_atom_site_label_2
_geom_torsion_atom_site_label_3
_geom_torsion_atom_site_label_4
_geom_torsion
C5 N3 N4 C7 175.9(2)
C2 N2 C3 C4 0.7(4)
C2 N2 C3 C6 -179.6(2)
C4 N1 C1 C2 0.7(4)
C4 N1 C1 C5 -178.8(2)
C6 N5 N6 C10 179.3(2)
N4 N3 C5 O1 -1.4(4)
N4 N3 C5 C1 179.63(19)
N1 C1 C5 O1 176.7(2)
C2 C1 C5 O1 -2.8(4)
N1 C1 C5 N3 -4.3(3)
C2 C1 C5 N3 176.2(2)
N6 N5 C6 O2 0.2(4)
N6 N5 C6 C3 -179.8(2)
N2 C3 C6 O2 179.5(3)
C4 C3 C6 O2 -0.7(4)
N2 C3 C6 N5 -0.5(4)
C4 C3 C6 N5 179.3(2)
C3 N2 C2 C1 -0.1(4)
N1 C1 C2 N2 -0.6(4)
C5 C1 C2 N2 178.9(2)
C1 N1 C4 C3 -0.2(4)
N2 C3 C4 N1 -0.5(4)
C6 C3 C4 N1 179.7(2)
N5 N6 C10 C11 0.0(4)
N5 N6 C10 C12 -179.5(2)
N3 N4 C7 C8 -1.3(4)
N3 N4 C7 C9 -180.0(2)

loop_
_cod_related_entry_id
_cod_related_entry_database
_cod_related_entry_code
1 ChemSpider 21118361
